data_7051791
loop_
_publ_author_name
'Strasser, Christoph E.'
'Gabrielli, William F.'
'Esterhuysen, Catharine'
'Schuster, Oliver B.'
'Nogai, Stefan D.'
'Cronje, Stephanie'
'Raubenheimer, Helgard G.'

_publ_section_title
;
 Preparation of tris(azolyl)phosphine gold(i) complexes: digold(i)
 coordination and variation in solid state intermolecular interactions
;
_journal_issue 1
_journal_name_full 'New Journal of Chemistry'
_journal_page_first 138
_journal_paper_doi 10.1039/b709896k
_journal_volume 32
_journal_year 2008
_chemical_formula_moiety 'C24 H15 Au2 F10 N6 P, 0.77(C3 H6 O)'
_chemical_formula_sum 'C26.31 H19.62 Au2 F10 N6 O0.77 P'
_chemical_formula_weight 1047.04
_chemical_melting_point 447
_chemical_name_common
;Bis(pentafluorophenyl)-\m-[tris(1-methylimidazolyl)phosphine]
digold(I) acetone solvate
;
_chemical_name_systematic
;Bis(pentafluorophenyl)-\m-[tris(1-methylimidazol-2-yl)
phosphane-\kP:\kN]digold(I) acetone solvate
;
_space_group_IT_number 2
_symmetry_cell_setting triclinic
_symmetry_Int_Tables_number 2
_symmetry_space_group_name_Hall '-P 1'
_symmetry_space_group_name_H-M 'P -1'
_atom_sites_solution_hydrogens geom
_atom_sites_solution_primary direct
_atom_sites_solution_secondary difmap
_audit_creation_method SHELXL-97
_cell_angle_alpha 81.504(2)
_cell_angle_beta 81.244(3)
_cell_angle_gamma 72.231(2)
_cell_formula_units_Z 2
_cell_length_a 10.2802(15)
_cell_length_b 12.7070(18)
_cell_length_c 13.1407(19)
_cell_measurement_reflns_used 3508
_cell_measurement_temperature 100(2)
_cell_measurement_theta_max 28.17
_cell_measurement_theta_min 2.19
_cell_volume 1606.3(4)
_computing_cell_refinement 'SAINT (Bruker, 2003)'
_computing_data_collection 'SMART (Bruker, 2002)'
_computing_data_reduction SAINT
_computing_molecular_graphics 'X-Seed (Barbour, 2001)'
_computing_publication_material X-Seed
_computing_structure_refinement 'SHELXL-97 (Sheldrick, 1997)'
_computing_structure_solution 'SHELXS (Sheldrick, 1990)'
_diffrn_ambient_temperature 100(2)
_diffrn_measured_fraction_theta_full 0.981
_diffrn_measured_fraction_theta_max 0.968
_diffrn_measurement_device_type 'Bruker APEX CCD area-detector'
_diffrn_measurement_method \w-scans
_diffrn_radiation_monochromator graphite
_diffrn_radiation_source 'fine-focus sealed tube'
_diffrn_radiation_type MoK\a
_diffrn_radiation_wavelength 0.71073
_diffrn_reflns_av_R_equivalents 0.0262
_diffrn_reflns_av_sigmaI/netI 0.0591
_diffrn_reflns_limit_h_max 13
_diffrn_reflns_limit_h_min -12
_diffrn_reflns_limit_k_max 16
_diffrn_reflns_limit_k_min -15
_diffrn_reflns_limit_l_max 10
_diffrn_reflns_limit_l_min -16
_diffrn_reflns_number 9403
_diffrn_reflns_theta_full 25.00
_diffrn_reflns_theta_max 26.73
_diffrn_reflns_theta_min 1.69
_diffrn_standards_number 0
_exptl_absorpt_coefficient_mu 9.262
_exptl_absorpt_correction_T_max 0.628
_exptl_absorpt_correction_T_min 0.318
_exptl_absorpt_correction_type multi-scan
_exptl_absorpt_process_details 'SADABS (Bruker, 2002)'
_exptl_crystal_colour colourless
_exptl_crystal_density_diffrn 2.165
_exptl_crystal_density_method 'not measured'
_exptl_crystal_description plate
_exptl_crystal_F_000 977.3
_exptl_crystal_size_max 0.15
_exptl_crystal_size_mid 0.15
_exptl_crystal_size_min 0.05
_refine_diff_density_max 2.946
_refine_diff_density_min -1.770
_refine_diff_density_rms 0.244
_refine_ls_extinction_method none
_refine_ls_goodness_of_fit_ref 0.997
_refine_ls_hydrogen_treatment mixed
_refine_ls_matrix_type full
_refine_ls_number_parameters 408
_refine_ls_number_reflns 6595
_refine_ls_number_restraints 2
_refine_ls_restrained_S_all 0.997
_refine_ls_R_factor_all 0.0635
_refine_ls_R_factor_gt 0.0447
_refine_ls_shift/su_max 0.000
_refine_ls_shift/su_mean 0.000
_refine_ls_structure_factor_coef Fsqd
_refine_ls_weighting_details 'calc w=1/[\s^2^(Fo^2^)+(0.0676P)^2^+0.0000P] where P=(Fo^2^+2Fc^2^)/3'
_refine_ls_weighting_scheme calc
_refine_ls_wR_factor_gt 0.1043
_refine_ls_wR_factor_ref 0.1130
_reflns_number_gt 5084
_reflns_number_total 6595
_reflns_threshold_expression >2sigma(I)
_cod_data_source_file b709896k.txt
_cod_data_source_block Compound4Acetone
_cod_database_code 7051791

loop_
_symmetry_equiv_pos_as_xyz
'x, y, z'
'-x, -y, -z'

loop_
_atom_site_label
_atom_site_type_symbol
_atom_site_fract_x
_atom_site_fract_y
_atom_site_fract_z
_atom_site_U_iso_or_equiv
_atom_site_adp_type
_atom_site_occupancy
_atom_site_symmetry_multiplicity
_atom_site_calc_flag
_atom_site_refinement_flags
_atom_site_disorder_assembly
_atom_site_disorder_group
Au1 Au 0.73486(3) 0.38461(3) 0.15662(3) 0.01853(11) Uani 1 1 d . . .
P1 P 0.8398(2) 0.40865(18) 0.28716(18) 0.0182(5) Uani 1 1 d . . .
Au2 Au 0.98644(3) 0.19924(3) 0.11463(3) 0.02026(11) Uani 1 1 d . . .
N11 N 1.1234(7) 0.3771(6) 0.3008(6) 0.0207(16) Uani 1 1 d . . .
C11 C 1.0244(8) 0.3526(7) 0.2610(7) 0.0181(17) Uani 1 1 d . . .
N12 N 1.0824(7) 0.2773(6) 0.1952(6) 0.0230(17) Uani 1 1 d . . .
C12 C 1.2484(9) 0.3155(7) 0.2602(8) 0.028(2) Uani 1 1 d . . .
H12 H 1.3359 0.3157 0.2751 0.033 Uiso 1 1 calc R . .
C13 C 1.2224(9) 0.2533(8) 0.1933(8) 0.033(2) Uani 1 1 d . . .
H13 H 1.2897 0.2022 0.1526 0.040 Uiso 1 1 calc R . .
C14 C 1.1077(9) 0.4549(8) 0.3772(7) 0.027(2) Uani 1 1 d . . .
H14A H 1.0357 0.4457 0.4330 0.041 Uiso 1 1 calc R . .
H14B H 1.0821 0.5313 0.3435 0.041 Uiso 1 1 calc R . .
H14C H 1.1948 0.4396 0.4062 0.041 Uiso 1 1 calc R . .
N21 N 0.6798(9) 0.3396(9) 0.4601(7) 0.049(3) Uani 1 1 d . . .
C21 C 0.8062(10) 0.3477(7) 0.4159(7) 0.027(2) Uani 1 1 d . . .
N22 N 0.8995(10) 0.3033(8) 0.4793(7) 0.049(2) Uani 1 1 d . . .
C22 C 0.6940(13) 0.2933(12) 0.5590(9) 0.059(4) Uani 1 1 d . . .
H22 H 0.6242 0.2787 0.6104 0.071 Uiso 1 1 calc R . .
C23 C 0.8279(14) 0.2726(10) 0.5691(8) 0.050(3) Uani 1 1 d . . .
H23 H 0.8679 0.2404 0.6312 0.060 Uiso 1 1 calc R . .
C24 C 0.5513(14) 0.381(2) 0.4132(12) 0.131(9) Uani 1 1 d . . .
H24A H 0.4750 0.4075 0.4665 0.196 Uiso 1 1 calc R . .
H24B H 0.5360 0.3212 0.3819 0.196 Uiso 1 1 calc R . .
H24C H 0.5568 0.4426 0.3596 0.196 Uiso 1 1 calc R . .
N31 N 0.8350(7) 0.6310(6) 0.2289(5) 0.0189(15) Uani 1 1 d . . .
C31 C 0.8107(8) 0.5529(7) 0.3053(7) 0.0178(17) Uani 1 1 d . . .
N32 N 0.7573(7) 0.5943(6) 0.3942(6) 0.0262(17) Uani 1 1 d . . .
C32 C 0.7987(9) 0.7278(7) 0.2738(8) 0.028(2) Uani 1 1 d . . .
H32 H 0.8058 0.7979 0.2410 0.034 Uiso 1 1 calc R . .
C33 C 0.7506(10) 0.7050(8) 0.3741(8) 0.033(2) Uani 1 1 d . . .
H33 H 0.7172 0.7577 0.4232 0.040 Uiso 1 1 calc R . .
C34 C 0.8892(9) 0.6175(7) 0.1203(7) 0.024(2) Uani 1 1 d . . .
H34A H 0.8420 0.5735 0.0925 0.037 Uiso 1 1 calc R . .
H34B H 0.9880 0.5792 0.1156 0.037 Uiso 1 1 calc R . .
H34C H 0.8737 0.6907 0.0801 0.037 Uiso 1 1 calc R . .
C41 C 0.6424(8) 0.3736(6) 0.0343(7) 0.0197(19) Uani 1 1 d . . .
F42 F 0.7528(5) 0.4913(4) -0.0784(4) 0.0290(12) Uani 1 1 d . . .
C42 C 0.6676(8) 0.4258(7) -0.0629(7) 0.0206(19) Uani 1 1 d . . .
F43 F 0.6425(5) 0.4673(5) -0.2428(4) 0.0339(13) Uani 1 1 d . . .
C43 C 0.6150(9) 0.4143(7) -0.1505(8) 0.026(2) Uani 1 1 d . . .
F44 F 0.4739(5) 0.3353(5) -0.2221(4) 0.0343(14) Uani 1 1 d . . .
C44 C 0.5269(9) 0.3486(7) -0.1406(8) 0.025(2) Uani 1 1 d . . .
F45 F 0.4149(5) 0.2274(4) -0.0351(5) 0.0336(14) Uani 1 1 d . . .
C45 C 0.4988(8) 0.2942(7) -0.0453(8) 0.026(2) Uani 1 1 d . . .
F46 F 0.5251(5) 0.2498(4) 0.1312(4) 0.0278(12) Uani 1 1 d . . .
C46 C 0.5556(8) 0.3071(7) 0.0388(7) 0.0218(19) Uani 1 1 d . . .
C51 C 0.8894(8) 0.1232(7) 0.0394(7) 0.0221(19) Uani 1 1 d . . .
F52 F 0.9366(6) 0.2195(5) -0.1244(4) 0.0367(14) Uani 1 1 d . . .
C52 C 0.8734(9) 0.1476(7) -0.0641(8) 0.025(2) Uani 1 1 d . . .
F53 F 0.7853(6) 0.1308(5) -0.2151(5) 0.0408(15) Uani 1 1 d . . .
C53 C 0.7972(8) 0.1039(7) -0.1136(7) 0.024(2) Uani 1 1 d . . .
F54 F 0.6508(5) -0.0097(4) -0.1035(5) 0.0352(14) Uani 1 1 d . . .
C54 C 0.7295(9) 0.0335(7) -0.0579(8) 0.023(2) Uani 1 1 d . . .
F55 F 0.6761(6) -0.0662(5) 0.1014(5) 0.0489(17) Uani 1 1 d . . .
C55 C 0.7414(9) 0.0055(7) 0.0466(8) 0.030(2) Uani 1 1 d . . .
F56 F 0.8306(7) 0.0189(5) 0.1941(5) 0.0469(16) Uani 1 1 d . . .
C56 C 0.8207(9) 0.0510(7) 0.0928(8) 0.028(2) Uani 1 1 d . . .
C97 C 0.759(3) -0.055(2) 0.565(3) 0.160(14) Uiso 0.770(18) 1 d PD . .
H97A H 0.8067 -0.1018 0.5097 0.240 Uiso 0.770(18) 1 calc PR . .
H97B H 0.8097 -0.0782 0.6255 0.240 Uiso 0.770(18) 1 calc PR . .
H97C H 0.7517 0.0228 0.5405 0.240 Uiso 0.770(18) 1 calc PR . .
C98 C 0.6131(17) -0.069(2) 0.5949(19) 0.111(9) Uiso 0.770(18) 1 d PD . .
O99 O 0.5806(15) -0.1438(14) 0.5639(13) 0.105(6) Uiso 0.770(18) 1 d PD . .
C99 C 0.508(2) 0.0085(19) 0.6695(19) 0.107(9) Uiso 0.770(18) 1 d PD . .
H99A H 0.4163 0.0013 0.6682 0.160 Uiso 0.770(18) 1 calc PR . .
H99B H 0.5077 0.0857 0.6475 0.160 Uiso 0.770(18) 1 calc PR . .
H99C H 0.5343 -0.0128 0.7400 0.160 Uiso 0.770(18) 1 calc PR . .

loop_
_atom_site_aniso_label
_atom_site_aniso_U_11
_atom_site_aniso_U_22
_atom_site_aniso_U_33
_atom_site_aniso_U_23
_atom_site_aniso_U_13
_atom_site_aniso_U_12
Au1 0.01499(16) 0.02113(18) 0.0239(2) -0.00847(14) -0.00047(14) -0.00971(13)
P1 0.0163(10) 0.0215(11) 0.0195(12) -0.0034(9) 0.0004(9) -0.0103(9)
Au2 0.01755(17) 0.01898(18) 0.0290(2) -0.01085(15) -0.00012(14) -0.00968(13)
N11 0.021(3) 0.023(4) 0.024(4) -0.009(3) -0.002(3) -0.012(3)
C11 0.018(4) 0.018(4) 0.022(5) -0.004(3) 0.002(4) -0.012(3)
N12 0.022(4) 0.019(4) 0.031(5) -0.012(3) -0.003(3) -0.006(3)
C12 0.017(4) 0.027(5) 0.044(6) -0.004(4) -0.005(4) -0.013(4)
C13 0.022(5) 0.035(5) 0.045(7) -0.016(5) 0.000(4) -0.009(4)
C14 0.027(5) 0.034(5) 0.028(5) -0.016(4) -0.003(4) -0.013(4)
N21 0.034(5) 0.077(7) 0.033(5) 0.009(5) 0.017(4) -0.028(5)
C21 0.033(5) 0.027(5) 0.022(5) -0.009(4) 0.004(4) -0.012(4)
N22 0.063(6) 0.061(6) 0.033(5) 0.015(5) -0.016(5) -0.036(5)
C22 0.062(8) 0.092(10) 0.029(7) 0.009(7) 0.012(6) -0.047(8)
C23 0.084(9) 0.055(7) 0.018(6) 0.017(5) -0.016(6) -0.036(7)
C24 0.046(9) 0.28(3) 0.057(11) 0.049(14) 0.007(8) -0.067(13)
N31 0.022(3) 0.022(4) 0.019(4) -0.006(3) 0.000(3) -0.014(3)
C31 0.016(4) 0.018(4) 0.021(5) -0.010(4) -0.005(3) -0.003(3)
N32 0.028(4) 0.020(4) 0.032(5) -0.007(3) -0.005(4) -0.006(3)
C32 0.027(5) 0.021(4) 0.039(6) -0.008(4) -0.001(4) -0.010(4)
C33 0.039(5) 0.031(5) 0.033(6) -0.013(5) 0.000(5) -0.013(4)
C34 0.027(5) 0.023(4) 0.024(5) -0.002(4) 0.002(4) -0.013(4)
C41 0.019(4) 0.008(4) 0.035(5) -0.005(4) -0.013(4) -0.003(3)
F42 0.027(3) 0.029(3) 0.037(3) -0.003(2) -0.005(2) -0.018(2)
C42 0.015(4) 0.016(4) 0.034(5) -0.009(4) -0.004(4) -0.005(3)
F43 0.035(3) 0.044(3) 0.031(3) -0.008(3) -0.009(3) -0.018(3)
C43 0.028(5) 0.020(4) 0.029(5) -0.010(4) 0.004(4) -0.007(4)
F44 0.023(3) 0.048(3) 0.040(4) -0.017(3) -0.008(3) -0.013(2)
C44 0.021(4) 0.026(5) 0.033(6) -0.015(4) -0.007(4) -0.008(4)
F45 0.028(3) 0.037(3) 0.048(4) -0.020(3) -0.001(3) -0.022(2)
C45 0.014(4) 0.023(5) 0.043(6) -0.017(4) 0.002(4) -0.007(4)
F46 0.022(3) 0.034(3) 0.032(3) -0.007(2) 0.001(2) -0.016(2)
C46 0.010(4) 0.032(5) 0.025(5) -0.013(4) -0.002(4) -0.004(4)
C51 0.018(4) 0.022(4) 0.030(5) -0.010(4) 0.002(4) -0.010(4)
F52 0.039(3) 0.050(4) 0.032(3) -0.005(3) 0.003(3) -0.032(3)
C52 0.023(4) 0.018(4) 0.036(6) -0.008(4) 0.006(4) -0.014(4)
F53 0.049(4) 0.055(4) 0.030(3) -0.014(3) -0.005(3) -0.027(3)
C53 0.018(4) 0.026(5) 0.028(5) -0.010(4) -0.009(4) 0.002(4)
F54 0.037(3) 0.031(3) 0.052(4) -0.011(3) -0.015(3) -0.023(2)
C54 0.022(4) 0.013(4) 0.036(6) -0.016(4) -0.005(4) -0.002(3)
F55 0.062(4) 0.047(4) 0.057(4) 0.014(3) -0.023(4) -0.046(3)
C55 0.028(5) 0.018(4) 0.050(7) 0.001(4) -0.011(5) -0.012(4)
F56 0.069(4) 0.046(4) 0.044(4) 0.015(3) -0.027(3) -0.041(3)
C56 0.027(5) 0.025(5) 0.036(6) -0.008(4) -0.005(4) -0.012(4)

loop_
_atom_type_symbol
_atom_type_description
_atom_type_scat_dispersion_real
_atom_type_scat_dispersion_imag
_atom_type_scat_source
C C 0.0033 0.0016 'International Tables Vol C Tables 4.2.6.8 and 6.1.1.4'
H H 0.0000 0.0000 'International Tables Vol C Tables 4.2.6.8 and 6.1.1.4'
N N 0.0061 0.0033 'International Tables Vol C Tables 4.2.6.8 and 6.1.1.4'
F F 0.0171 0.0103 'International Tables Vol C Tables 4.2.6.8 and 6.1.1.4'
P P 0.1023 0.0942 'International Tables Vol C Tables 4.2.6.8 and 6.1.1.4'
Au Au -2.0133 8.8022 'International Tables Vol C Tables 4.2.6.8 and 6.1.1.4'
O O 0.0106 0.0060 'International Tables Vol C Tables 4.2.6.8 and 6.1.1.4'

loop_
_geom_angle_atom_site_label_1
_geom_angle_atom_site_label_2
_geom_angle_atom_site_label_3
_geom_angle
_geom_angle_site_symmetry_1
_geom_angle_site_symmetry_3
_geom_angle_publ_flag
C41 Au1 P1 175.9(2) . . ?
C41 Au1 Au2 96.2(2) . . ?
P1 Au1 Au2 85.26(6) . . ?
C21 P1 C11 102.4(4) . . ?
C21 P1 C31 102.4(4) . . ?
C11 P1 C31 105.3(4) . . ?
C21 P1 Au1 120.9(3) . . ?
C11 P1 Au1 110.4(3) . . ?
C31 P1 Au1 113.9(3) . . ?
C51 Au2 N12 178.5(3) . . ?
C51 Au2 Au1 93.0(2) . . ?
N12 Au2 Au1 86.16(19) . . ?
C11 N11 C12 109.1(7) . . ?
C11 N11 C14 128.4(7) . . ?
C12 N11 C14 122.6(7) . . ?
N12 C11 N11 109.2(7) . . ?
N12 C11 P1 122.4(6) . . ?
N11 C11 P1 128.5(6) . . ?
C11 N12 C13 107.4(7) . . ?
C11 N12 Au2 128.0(6) . . ?
C13 N12 Au2 124.4(6) . . ?
N11 C12 C13 105.9(7) . . ?
N11 C12 H12 127.0 . . ?
C13 C12 H12 127.0 . . ?
C12 C13 N12 108.4(8) . . ?
C12 C13 H13 125.8 . . ?
N12 C13 H13 125.8 . . ?
N11 C14 H14A 109.5 . . ?
N11 C14 H14B 109.5 . . ?
H14A C14 H14B 109.5 . . ?
N11 C14 H14C 109.5 . . ?
H14A C14 H14C 109.5 . . ?
H14B C14 H14C 109.5 . . ?
C22 N21 C21 106.9(10) . . ?
C22 N21 C24 126.1(10) . . ?
C21 N21 C24 126.8(10) . . ?
N22 C21 N21 111.4(9) . . ?
N22 C21 P1 124.4(8) . . ?
N21 C21 P1 124.2(8) . . ?
C21 N22 C23 104.4(10) . . ?
C23 C22 N21 105.4(10) . . ?
C23 C22 H22 127.3 . . ?
N21 C22 H22 127.3 . . ?
C22 C23 N22 111.8(10) . . ?
C22 C23 H23 124.1 . . ?
N22 C23 H23 124.1 . . ?
N21 C24 H24A 109.5 . . ?
N21 C24 H24B 109.5 . . ?
H24A C24 H24B 109.5 . . ?
N21 C24 H24C 109.5 . . ?
H24A C24 H24C 109.5 . . ?
H24B C24 H24C 109.5 . . ?
C31 N31 C32 105.6(7) . . ?
C31 N31 C34 128.4(7) . . ?
C32 N31 C34 126.0(8) . . ?
N32 C31 N31 112.8(7) . . ?
N32 C31 P1 123.2(7) . . ?
N31 C31 P1 124.0(6) . . ?
C31 N32 C33 104.4(8) . . ?
C33 C32 N31 107.2(8) . . ?
C33 C32 H32 126.4 . . ?
N31 C32 H32 126.4 . . ?
C32 C33 N32 109.9(8) . . ?
C32 C33 H33 125.0 . . ?
N32 C33 H33 125.0 . . ?
N31 C34 H34A 109.5 . . ?
N31 C34 H34B 109.5 . . ?
H34A C34 H34B 109.5 . . ?
N31 C34 H34C 109.5 . . ?
H34A C34 H34C 109.5 . . ?
H34B C34 H34C 109.5 . . ?
C42 C41 C46 113.8(8) . . ?
C42 C41 Au1 122.5(6) . . ?
C46 C41 Au1 123.6(7) . . ?
F42 C42 C41 119.7(7) . . ?
F42 C42 C43 115.6(8) . . ?
C41 C42 C43 124.7(8) . . ?
F43 C43 C42 122.0(8) . . ?
F43 C43 C44 119.1(8) . . ?
C42 C43 C44 118.8(9) . . ?
F44 C44 C45 120.2(8) . . ?
F44 C44 C43 120.9(9) . . ?
C45 C44 C43 118.8(8) . . ?
F45 C45 C44 119.4(8) . . ?
F45 C45 C46 120.6(9) . . ?
C44 C45 C46 120.0(8) . . ?
F46 C46 C45 117.2(8) . . ?
F46 C46 C41 118.9(7) . . ?
C45 C46 C41 123.9(9) . . ?
C52 C51 C56 115.0(8) . . ?
C52 C51 Au2 123.9(6) . . ?
C56 C51 Au2 120.8(7) . . ?
C53 C52 F52 116.1(9) . . ?
C53 C52 C51 124.2(8) . . ?
F52 C52 C51 119.8(8) . . ?
F53 C53 C54 119.4(8) . . ?
F53 C53 C52 121.5(9) . . ?
C54 C53 C52 119.1(9) . . ?
F54 C54 C53 120.9(9) . . ?
F54 C54 C55 119.5(8) . . ?
C53 C54 C55 119.6(8) . . ?
F55 C55 C54 119.5(8) . . ?
F55 C55 C56 121.4(10) . . ?
C54 C55 C56 119.1(9) . . ?
F56 C56 C51 120.7(8) . . ?
F56 C56 C55 116.4(9) . . ?
C51 C56 C55 123.0(10) . . ?
C98 C97 H97A 109.5 . . ?
C98 C97 H97B 109.5 . . ?
H97A C97 H97B 109.5 . . ?
C98 C97 H97C 109.5 . . ?
H97A C97 H97C 109.5 . . ?
H97B C97 H97C 109.5 . . ?
O99 C98 C97 120.8(14) . . ?
O99 C98 C99 119.3(13) . . ?
C97 C98 C99 120(2) . . ?
C98 C99 H99A 109.5 . . ?
C98 C99 H99B 109.5 . . ?
H99A C99 H99B 109.5 . . ?
C98 C99 H99C 109.5 . . ?
H99A C99 H99C 109.5 . . ?
H99B C99 H99C 109.5 . . ?

loop_
_geom_bond_atom_site_label_1
_geom_bond_atom_site_label_2
_geom_bond_distance
_geom_bond_site_symmetry_2
_geom_bond_publ_flag
Au1 C41 2.029(8) . ?
Au1 P1 2.263(2) . ?
Au1 Au2 2.9620(5) . ?
P1 C21 1.783(10) . ?
P1 C11 1.810(8) . ?
P1 C31 1.811(8) . ?
Au2 C51 2.019(8) . ?
Au2 N12 2.074(7) . ?
N11 C11 1.345(10) . ?
N11 C12 1.361(10) . ?
N11 C14 1.469(10) . ?
C11 N12 1.326(10) . ?
N12 C13 1.374(11) . ?
C12 C13 1.369(13) . ?
C12 H12 0.9500 . ?
C13 H13 0.9500 . ?
C14 H14A 0.9800 . ?
C14 H14B 0.9800 . ?
C14 H14C 0.9800 . ?
N21 C22 1.356(15) . ?
N21 C21 1.368(12) . ?
N21 C24 1.458(16) . ?
C21 N22 1.307(13) . ?
N22 C23 1.364(14) . ?
C22 C23 1.343(17) . ?
C22 H22 0.9500 . ?
C23 H23 0.9500 . ?
C24 H24A 0.9800 . ?
C24 H24B 0.9800 . ?
C24 H24C 0.9800 . ?
N31 C31 1.355(11) . ?
N31 C32 1.366(10) . ?
N31 C34 1.466(11) . ?
C31 N32 1.324(10) . ?
N32 C33 1.375(12) . ?
C32 C33 1.358(14) . ?
C32 H32 0.9500 . ?
C33 H33 0.9500 . ?
C34 H34A 0.9800 . ?
C34 H34B 0.9800 . ?
C34 H34C 0.9800 . ?
C41 C42 1.376(13) . ?
C41 C46 1.394(11) . ?
F42 C42 1.357(9) . ?
C42 C43 1.387(13) . ?
F43 C43 1.333(11) . ?
C43 C44 1.388(12) . ?
F44 C44 1.326(10) . ?
C44 C45 1.373(14) . ?
F45 C45 1.364(10) . ?
C45 C46 1.377(12) . ?
F46 C46 1.365(11) . ?
C51 C52 1.373(13) . ?
C51 C56 1.375(13) . ?
F52 C52 1.369(10) . ?
C52 C53 1.368(12) . ?
F53 C53 1.342(11) . ?
C53 C54 1.360(13) . ?
F54 C54 1.353(9) . ?
C54 C55 1.381(14) . ?
F55 C55 1.354(11) . ?
C55 C56 1.382(12) . ?
F56 C56 1.343(11) . ?
C97 C98 1.54(2) . ?
C97 H97A 0.9800 . ?
C97 H97B 0.9800 . ?
C97 H97C 0.9800 . ?
C98 O99 1.24(3) . ?
C98 C99 1.55(2) . ?
C99 H99A 0.9800 . ?
C99 H99B 0.9800 . ?
C99 H99C 0.9800 . ?

loop_
_geom_torsion_atom_site_label_1
_geom_torsion_atom_site_label_2
_geom_torsion_atom_site_label_3
_geom_torsion_atom_site_label_4
_geom_torsion
_geom_torsion_site_symmetry_1
_geom_torsion_site_symmetry_2
_geom_torsion_site_symmetry_3
_geom_torsion_site_symmetry_4
_geom_torsion_publ_flag
Au2 Au1 P1 C21 -95.3(4) . . . . ?
Au2 Au1 P1 C11 23.9(3) . . . . ?
Au2 Au1 P1 C31 142.0(3) . . . . ?
C41 Au1 Au2 C51 -26.0(4) . . . . ?
P1 Au1 Au2 C51 157.8(3) . . . . ?
C41 Au1 Au2 N12 155.2(3) . . . . ?
P1 Au1 Au2 N12 -20.9(2) . . . . ?
C12 N11 C11 N12 -0.4(10) . . . . ?
C14 N11 C11 N12 -179.3(8) . . . . ?
C12 N11 C11 P1 179.9(7) . . . . ?
C14 N11 C11 P1 1.0(14) . . . . ?
C21 P1 C11 N12 109.1(8) . . . . ?
C31 P1 C11 N12 -144.2(7) . . . . ?
Au1 P1 C11 N12 -20.9(8) . . . . ?
C21 P1 C11 N11 -71.2(9) . . . . ?
C31 P1 C11 N11 35.5(9) . . . . ?
Au1 P1 C11 N11 158.8(7) . . . . ?
N11 C11 N12 C13 0.0(10) . . . . ?
P1 C11 N12 C13 179.8(7) . . . . ?
N11 C11 N12 Au2 176.5(6) . . . . ?
P1 C11 N12 Au2 -3.8(12) . . . . ?
Au1 Au2 N12 C11 19.1(8) . . . . ?
Au1 Au2 N12 C13 -165.0(8) . . . . ?
C11 N11 C12 C13 0.6(11) . . . . ?
C14 N11 C12 C13 179.6(9) . . . . ?
N11 C12 C13 N12 -0.6(11) . . . . ?
C11 N12 C13 C12 0.3(11) . . . . ?
Au2 N12 C13 C12 -176.3(7) . . . . ?
C22 N21 C21 N22 3.8(13) . . . . ?
C24 N21 C21 N22 179.1(15) . . . . ?
C22 N21 C21 P1 -177.4(8) . . . . ?
C24 N21 C21 P1 -2.1(19) . . . . ?
C11 P1 C21 N22 17.6(9) . . . . ?
C31 P1 C21 N22 -91.3(9) . . . . ?
Au1 P1 C21 N22 140.7(8) . . . . ?
C11 P1 C21 N21 -161.1(8) . . . . ?
C31 P1 C21 N21 90.0(9) . . . . ?
Au1 P1 C21 N21 -38.0(9) . . . . ?
N21 C21 N22 C23 -4.0(12) . . . . ?
P1 C21 N22 C23 177.2(8) . . . . ?
C21 N21 C22 C23 -1.8(14) . . . . ?
C24 N21 C22 C23 -177.2(16) . . . . ?
N21 C22 C23 N22 -0.5(16) . . . . ?
C21 N22 C23 C22 2.8(14) . . . . ?
C32 N31 C31 N32 2.2(9) . . . . ?
C34 N31 C31 N32 -178.0(8) . . . . ?
C32 N31 C31 P1 179.3(6) . . . . ?
C34 N31 C31 P1 -0.9(12) . . . . ?
C21 P1 C31 N32 -8.8(8) . . . . ?
C11 P1 C31 N32 -115.5(7) . . . . ?
Au1 P1 C31 N32 123.5(6) . . . . ?
C21 P1 C31 N31 174.4(7) . . . . ?
C11 P1 C31 N31 67.7(8) . . . . ?
Au1 P1 C31 N31 -53.4(7) . . . . ?
N31 C31 N32 C33 -1.7(10) . . . . ?
P1 C31 N32 C33 -178.9(6) . . . . ?
C31 N31 C32 C33 -1.7(10) . . . . ?
C34 N31 C32 C33 178.5(8) . . . . ?
N31 C32 C33 N32 0.7(11) . . . . ?
C31 N32 C33 C32 0.6(11) . . . . ?
Au2 Au1 C41 C42 -85.8(7) . . . . ?
Au2 Au1 C41 C46 89.7(7) . . . . ?
C46 C41 C42 F42 -178.7(7) . . . . ?
Au1 C41 C42 F42 -2.8(11) . . . . ?
C46 C41 C42 C43 -0.8(12) . . . . ?
Au1 C41 C42 C43 175.0(6) . . . . ?
F42 C42 C43 F43 -2.3(12) . . . . ?
C41 C42 C43 F43 179.8(8) . . . . ?
F42 C42 C43 C44 -179.9(7) . . . . ?
C41 C42 C43 C44 2.1(13) . . . . ?
F43 C43 C44 F44 2.2(12) . . . . ?
C42 C43 C44 F44 179.9(7) . . . . ?
F43 C43 C44 C45 -179.9(8) . . . . ?
C42 C43 C44 C45 -2.2(12) . . . . ?
F44 C44 C45 F45 -0.6(12) . . . . ?
C43 C44 C45 F45 -178.5(7) . . . . ?
F44 C44 C45 C46 179.1(7) . . . . ?
C43 C44 C45 C46 1.2(13) . . . . ?
F45 C45 C46 F46 0.5(11) . . . . ?
C44 C45 C46 F46 -179.2(7) . . . . ?
F45 C45 C46 C41 179.8(7) . . . . ?
C44 C45 C46 C41 0.1(13) . . . . ?
C42 C41 C46 F46 178.9(7) . . . . ?
Au1 C41 C46 F46 3.1(11) . . . . ?
C42 C41 C46 C45 -0.3(12) . . . . ?
Au1 C41 C46 C45 -176.1(6) . . . . ?
Au1 Au2 C51 C52 86.0(7) . . . . ?
Au1 Au2 C51 C56 -86.5(7) . . . . ?
C56 C51 C52 C53 -0.9(13) . . . . ?
Au2 C51 C52 C53 -173.8(6) . . . . ?
C56 C51 C52 F52 179.5(8) . . . . ?
Au2 C51 C52 F52 6.6(12) . . . . ?
F52 C52 C53 F53 -0.3(12) . . . . ?
C51 C52 C53 F53 -179.9(8) . . . . ?
F52 C52 C53 C54 -178.8(7) . . . . ?
C51 C52 C53 C54 1.6(13) . . . . ?
F53 C53 C54 F54 0.1(12) . . . . ?
C52 C53 C54 F54 178.6(7) . . . . ?
F53 C53 C54 C55 179.9(8) . . . . ?
C52 C53 C54 C55 -1.6(12) . . . . ?
F54 C54 C55 F55 1.1(13) . . . . ?
C53 C54 C55 F55 -178.7(8) . . . . ?
F54 C54 C55 C56 -179.3(7) . . . . ?
C53 C54 C55 C56 0.9(13) . . . . ?
C52 C51 C56 F56 178.6(8) . . . . ?
Au2 C51 C56 F56 -8.2(12) . . . . ?
C52 C51 C56 C55 0.2(13) . . . . ?
Au2 C51 C56 C55 173.4(7) . . . . ?
F55 C55 C56 F56 0.9(13) . . . . ?
C54 C55 C56 F56 -178.7(8) . . . . ?
F55 C55 C56 C51 179.4(8) . . . . ?
C54 C55 C56 C51 -0.2(14) . . . . ?
